data_2206353
loop_
_publ_author_name
'Ning-Juan Fan'
'Yi-Bin Wei'
'Xiao-Hua Pu'
'Wei Guo'

_publ_section_title
;
 Benzyl 5-bromo-4-methylsalicylate
;
_journal_issue 8
_journal_name_full 'Acta Crystallographica Section E'
_journal_page_first o2393
_journal_page_last o2394
_journal_paper_doi 10.1107/S1600536805020696
_journal_volume 61
_journal_year 2005
_chemical_formula_iupac 'C15 H13 Br O3'
_chemical_formula_moiety 'C15 H13 Br O3'
_chemical_formula_sum 'C15 H13 Br O3'
_chemical_formula_weight 321.16
_chemical_name_systematic
;
Benzyl 5-bromo-4-methylsalicylate
;
_space_group_IT_number 14
_symmetry_cell_setting monoclinic
_symmetry_space_group_name_Hall '-P 2yn'
_symmetry_space_group_name_H-M 'P 1 21/n 1'
_atom_sites_solution_hydrogens geom
_atom_sites_solution_primary direct
_atom_sites_solution_secondary difmap
_audit_creation_method SHELXL-97
_cell_angle_alpha 90.00
_cell_angle_beta 105.181(7)
_cell_angle_gamma 90.00
_cell_formula_units_Z 4
_cell_length_a 12.242(6)
_cell_length_b 5.177(3)
_cell_length_c 22.376(11)
_cell_measurement_reflns_used 1386
_cell_measurement_temperature 566(2)
_cell_measurement_theta_max 20.388
_cell_measurement_theta_min 2.172
_cell_volume 1368.6(12)
_computing_cell_refinement 'SAINT (Bruker, 2000)'
_computing_data_collection 'SMART (Bruker, 2000)'
_computing_data_reduction SAINT
_computing_molecular_graphics 'SHELXTL/PC (Sheldrick, 1999)'
_computing_publication_material SHELXTL/PC
_computing_structure_refinement 'SHELXL97 (Sheldrick, 2000)'
_computing_structure_solution 'SHELXS97 (Sheldrick, 2000)'
_diffrn_ambient_temperature 298(2)
_diffrn_measured_fraction_theta_full 0.994
_diffrn_measured_fraction_theta_max 0.994
_diffrn_measurement_device_type 'Bruker SMART 1K CCD area-detector'
_diffrn_measurement_method '\f and \w'
_diffrn_radiation_monochromator graphite
_diffrn_radiation_source 'fine-focus sealed tube'
_diffrn_radiation_type MoK\a
_diffrn_radiation_wavelength 0.71073
_diffrn_reflns_av_R_equivalents 0.0424
_diffrn_reflns_av_sigmaI/netI 0.0382
_diffrn_reflns_limit_h_max 14
_diffrn_reflns_limit_h_min -14
_diffrn_reflns_limit_k_max 6
_diffrn_reflns_limit_k_min -4
_diffrn_reflns_limit_l_max 25
_diffrn_reflns_limit_l_min -26
_diffrn_reflns_number 6273
_diffrn_reflns_theta_full 25.01
_diffrn_reflns_theta_max 25.01
_diffrn_reflns_theta_min 1.73
_diffrn_standards_decay_% 0
_diffrn_standards_number 0
_exptl_absorpt_coefficient_mu 3.004
_exptl_absorpt_correction_T_max 0.7532
_exptl_absorpt_correction_T_min 0.5849
_exptl_absorpt_correction_type multi-scan
_exptl_absorpt_process_details '(SADABS; Sheldrick, 2000)'
_exptl_crystal_colour colorless
_exptl_crystal_density_diffrn 1.559
_exptl_crystal_density_method 'not measured'
_exptl_crystal_description block
_exptl_crystal_F_000 648
_exptl_crystal_size_max 0.20
_exptl_crystal_size_mid 0.20
_exptl_crystal_size_min 0.10
_refine_diff_density_max 0.341
_refine_diff_density_min -0.261
_refine_ls_extinction_method none
_refine_ls_goodness_of_fit_ref 1.035
_refine_ls_hydrogen_treatment constr
_refine_ls_matrix_type full
_refine_ls_number_parameters 174
_refine_ls_number_reflns 2406
_refine_ls_number_restraints 0
_refine_ls_restrained_S_all 1.035
_refine_ls_R_factor_all 0.0684
_refine_ls_R_factor_gt 0.0442
_refine_ls_shift/su_max 0.000
_refine_ls_shift/su_mean 0.000
_refine_ls_structure_factor_coef Fsqd
_refine_ls_weighting_details 'w = 1/[\s^2^(Fo^2^)+(0.0505P)^2^+0.0554P] where P = (Fo^2^+2Fc^2^)/3'
_refine_ls_weighting_scheme calc
_refine_ls_wR_factor_gt 0.0990
_refine_ls_wR_factor_ref 0.1062
_reflns_number_gt 1694
_reflns_number_total 2406
_reflns_threshold_expression I>2\s(I)
_cod_data_source_file bt6689.cif
_cod_data_source_block I
_cod_depositor_comments
;
The following automatic conversions were performed:
'_geom_bond_publ_flag' value 'Y' changed to 'y' according to
'/home/saulius/struct/CIF-dictionaries/cif_core.dic' dictionary named
'cif_core.dic' version 2.4.1 from 2010-06-29 (8
times).

'_geom_torsion_publ_flag' value 'Y' changed to 'y' according to
'/home/saulius/struct/CIF-dictionaries/cif_core.dic' dictionary named
'cif_core.dic' version 2.4.1 from 2010-06-29 (4 times).

Automatic conversion script
Id: cif_fix_enum 1527 2010-12-29 10:47:43Z saulius 

The following automatic conversions were performed:

'_geom_bond_publ_flag' value 'Y' changed to 'y' according to
/home/saulius/struct/CIF-dictionaries/cif_core.dic dictionary named
'cif_core.dic' version 2.4.1 from 2010-06-29 (8
times).

'_geom_torsion_publ_flag' value 'Y' changed to 'y' according
to /home/saulius/struct/CIF-dictionaries/cif_core.dic dictionary
named 'cif_core.dic' version 2.4.1 from 2010-06-29 (4 times).

Automatic conversion script
Id: cif_fix_values 1715 2011-07-08 13:25:40Z adriana 
;
_cod_original_sg_symbol_H-M 'P 21/n'
_cod_database_code 2206353
_cod_database_fobs_code 2206353

loop_
_symmetry_equiv_pos_as_xyz
'x, y, z'
'-x+1/2, y+1/2, -z+1/2'
'-x, -y, -z'
'x-1/2, -y-1/2, z-1/2'

loop_
_atom_site_label
_atom_site_fract_x
_atom_site_fract_y
_atom_site_fract_z
_atom_site_U_iso_or_equiv
_atom_site_adp_type
_atom_site_calc_flag
_atom_site_refinement_flags
_atom_site_occupancy
_atom_site_type_symbol
Br1 0.62867(4) -0.29064(8) -0.004165(18) 0.0816(2) Uani d . 1 Br
O1 0.9566(2) 0.3958(6) 0.17259(12) 0.0768(8) Uani d . 1 O
H1 0.9241 0.4919 0.1914 0.115 Uiso calc R 1 H
O2 0.7847(2) 0.5887(5) 0.20443(11) 0.0690(7) Uani d . 1 O
O3 0.6116(2) 0.4322(5) 0.16012(10) 0.0683(7) Uani d . 1 O
C1 0.7337(3) -0.0789(7) 0.05255(15) 0.0575(9) Uani d . 1 C
C2 0.6914(3) 0.0928(7) 0.08794(14) 0.0558(9) Uani d . 1 C
H2 0.6138 0.1000 0.0838 0.067 Uiso calc R 1 H
C3 0.7637(3) 0.2551(7) 0.12967(15) 0.0529(9) Uani d . 1 C
C4 0.8799(3) 0.2412(7) 0.13431(16) 0.0569(9) Uani d . 1 C
C5 0.9195(3) 0.0639(7) 0.09859(16) 0.0654(10) Uani d . 1 C
H5 0.9970 0.0536 0.1029 0.079 Uiso calc R 1 H
C6 0.8490(3) -0.0967(7) 0.05724(16) 0.0594(9) Uani d . 1 C
C7 0.8954(4) -0.2843(8) 0.01840(19) 0.0825(13) Uani d . 1 C
H7A 0.9762 -0.2663 0.0278 0.124 Uiso calc R 1 H
H7B 0.8629 -0.2484 -0.0247 0.124 Uiso calc R 1 H
H7C 0.8767 -0.4576 0.0274 0.124 Uiso calc R 1 H
C8 0.7235(3) 0.4414(7) 0.16842(15) 0.0588(9) Uani d . 1 C
C9 0.5670(3) 0.6047(9) 0.20047(18) 0.0787(12) Uani d . 1 C
H9A 0.5926 0.7801 0.1972 0.094 Uiso calc R 1 H
H9B 0.5940 0.5498 0.2433 0.094 Uiso calc R 1 H
C10 0.4414(3) 0.5942(7) 0.18068(16) 0.0592(9) Uani d . 1 C
C11 0.3801(4) 0.4232(9) 0.2066(2) 0.0879(13) Uani d . 1 C
H11 0.4185 0.3081 0.2368 0.105 Uiso calc R 1 H
C12 0.2635(4) 0.4192(10) 0.1889(2) 0.0895(13) Uani d . 1 C
H12 0.2239 0.3023 0.2068 0.107 Uiso calc R 1 H
C13 0.2076(4) 0.5856(10) 0.1454(2) 0.0837(12) Uani d . 1 C
H13 0.1289 0.5864 0.1339 0.100 Uiso calc R 1 H
C14 0.2653(4) 0.7511(10) 0.1186(2) 0.1007(16) Uani d . 1 C
H14 0.2261 0.8621 0.0876 0.121 Uiso calc R 1 H
C15 0.3804(4) 0.7573(8) 0.1363(2) 0.0838(13) Uani d . 1 C
H15 0.4185 0.8755 0.1178 0.101 Uiso calc R 1 H

loop_
_atom_site_aniso_label
_atom_site_aniso_U_11
_atom_site_aniso_U_22
_atom_site_aniso_U_33
_atom_site_aniso_U_12
_atom_site_aniso_U_13
_atom_site_aniso_U_23
Br1 0.0882(4) 0.0723(3) 0.0787(3) 0.0053(2) 0.0117(2) -0.0098(2)
O1 0.0532(16) 0.094(2) 0.0838(19) -0.0076(15) 0.0189(14) -0.0001(16)
O2 0.0586(17) 0.0730(17) 0.0717(16) -0.0054(14) 0.0106(13) -0.0114(14)
O3 0.0477(16) 0.0868(19) 0.0687(15) 0.0067(13) 0.0121(12) -0.0215(14)
C1 0.062(2) 0.052(2) 0.058(2) 0.0113(18) 0.0162(18) 0.0091(17)
C2 0.044(2) 0.063(2) 0.061(2) 0.0094(17) 0.0136(17) 0.0097(18)
C3 0.044(2) 0.063(2) 0.0512(19) 0.0074(17) 0.0103(15) 0.0094(17)
C4 0.049(2) 0.063(2) 0.059(2) 0.0042(18) 0.0142(17) 0.0134(18)
C5 0.051(2) 0.078(3) 0.073(2) 0.014(2) 0.026(2) 0.020(2)
C6 0.065(3) 0.058(2) 0.060(2) 0.019(2) 0.0251(19) 0.0163(19)
C7 0.091(3) 0.082(3) 0.082(3) 0.029(2) 0.038(2) 0.011(2)
C8 0.054(2) 0.063(2) 0.058(2) 0.0053(19) 0.0123(18) 0.0058(19)
C9 0.062(3) 0.096(3) 0.077(3) 0.014(2) 0.017(2) -0.030(2)
C10 0.055(2) 0.062(2) 0.062(2) 0.0101(19) 0.0183(18) -0.0110(19)
C11 0.092(4) 0.082(3) 0.084(3) 0.009(3) 0.014(3) 0.019(3)
C12 0.074(3) 0.097(4) 0.103(3) -0.014(3) 0.034(3) 0.010(3)
C13 0.064(3) 0.096(3) 0.094(3) 0.006(3) 0.026(3) -0.014(3)
C14 0.070(3) 0.109(4) 0.119(4) 0.017(3) 0.016(3) 0.032(3)
C15 0.071(3) 0.087(3) 0.098(3) 0.001(2) 0.031(3) 0.020(3)

loop_
_atom_type_symbol
_atom_type_description
_atom_type_scat_dispersion_real
_atom_type_scat_dispersion_imag
_atom_type_scat_source
C C 0.0033 0.0016 'International Tables Vol C Tables 4.2.6.8 and 6.1.1.4'
H H 0.0000 0.0000 'International Tables Vol C Tables 4.2.6.8 and 6.1.1.4'
O O 0.0106 0.0060 'International Tables Vol C Tables 4.2.6.8 and 6.1.1.4'
Br Br -0.2901 2.4595 'International Tables Vol C Tables 4.2.6.8 and 6.1.1.4'

loop_
_geom_angle_atom_site_label_1
_geom_angle_atom_site_label_2
_geom_angle_atom_site_label_3
_geom_angle
C4 O1 H1 109.5
C8 O3 C9 115.1(3)
C2 C1 C6 121.7(3)
C2 C1 Br1 117.7(3)
C6 C1 Br1 120.5(3)
C1 C2 C3 120.4(3)
C1 C2 H2 119.8
C3 C2 H2 119.8
C2 C3 C4 118.4(3)
C2 C3 C8 122.8(3)
C4 C3 C8 118.8(3)
O1 C4 C5 117.8(3)
O1 C4 C3 122.7(3)
C5 C4 C3 119.6(3)
C6 C5 C4 122.5(3)
C6 C5 H5 118.7
C4 C5 H5 118.7
C5 C6 C1 117.3(3)
C5 C6 C7 120.9(4)
C1 C6 C7 121.8(4)
C6 C7 H7A 109.5
C6 C7 H7B 109.5
H7A C7 H7B 109.5
C6 C7 H7C 109.5
H7A C7 H7C 109.5
H7B C7 H7C 109.5
O2 C8 O3 123.1(3)
O2 C8 C3 124.2(3)
O3 C8 C3 112.7(3)
O3 C9 C10 108.4(3)
O3 C9 H9A 110.0
C10 C9 H9A 110.0
O3 C9 H9B 110.0
C10 C9 H9B 110.0
H9A C9 H9B 108.4
C15 C10 C11 116.5(4)
C15 C10 C9 121.3(4)
C11 C10 C9 122.1(4)
C12 C11 C10 121.6(4)
C12 C11 H11 119.2
C10 C11 H11 119.2
C13 C12 C11 119.5(4)
C13 C12 H12 120.3
C11 C12 H12 120.3
C12 C13 C14 120.2(4)
C12 C13 H13 119.9
C14 C13 H13 119.9
C13 C14 C15 120.5(4)
C13 C14 H14 119.7
C15 C14 H14 119.7
C14 C15 C10 121.7(4)
C14 C15 H15 119.2
C10 C15 H15 119.2

loop_
_geom_bond_atom_site_label_1
_geom_bond_atom_site_label_2
_geom_bond_distance
_geom_bond_publ_flag
Br1 C1 1.900(4) y
O1 C4 1.355(4) y
O1 H1 0.8200 y
O2 C8 1.215(4) y
O3 C8 1.335(4) y
O3 C9 1.473(4) y
C1 C2 1.379(4) ?
C1 C6 1.391(5) ?
C2 C3 1.389(5) ?
C2 H2 0.9300 ?
C3 C4 1.400(5) ?
C3 C8 1.465(5) ?
C4 C5 1.386(5) ?
C5 C6 1.369(5) ?
C5 H5 0.9300 ?
C6 C7 1.510(5) y
C7 H7A 0.9600 ?
C7 H7B 0.9600 ?
C7 H7C 0.9600 ?
C9 C10 1.485(5) y
C9 H9A 0.9700 ?
C9 H9B 0.9700 ?
C10 C15 1.367(5) ?
C10 C11 1.383(6) ?
C11 C12 1.377(6) ?
C11 H11 0.9300 ?
C12 C13 1.344(6) ?
C12 H12 0.9300 ?
C13 C14 1.348(6) ?
C13 H13 0.9300 ?
C14 C15 1.361(6) ?
C14 H14 0.9300 ?
C15 H15 0.9300 ?

loop_
_geom_hbond_atom_site_label_D
_geom_hbond_atom_site_label_H
_geom_hbond_atom_site_label_A
_geom_hbond_distance_DH
_geom_hbond_distance_HA
_geom_hbond_distance_DA
_geom_hbond_angle_DHA
_geom_hbond_publ_flag
O1 H1 O2 0.82 1.87 2.593(4) 146 y

loop_
_geom_torsion_atom_site_label_1
_geom_torsion_atom_site_label_2
_geom_torsion_atom_site_label_3
_geom_torsion_atom_site_label_4
_geom_torsion
_geom_torsion_publ_flag
C6 C1 C2 C3 0.1(5) ?
Br1 C1 C2 C3 -179.2(2) ?
C1 C2 C3 C4 0.6(5) ?
C1 C2 C3 C8 180.0(3) ?
C2 C3 C4 O1 178.4(3) ?
C8 C3 C4 O1 -1.0(5) ?
C2 C3 C4 C5 -1.4(5) ?
C8 C3 C4 C5 179.2(3) ?
O1 C4 C5 C6 -178.2(3) ?
C3 C4 C5 C6 1.6(5) ?
C4 C5 C6 C1 -0.9(5) ?
C4 C5 C6 C7 179.0(3) ?
C2 C1 C6 C5 0.0(5) ?
Br1 C1 C6 C5 179.3(2) ?
C2 C1 C6 C7 -179.9(3) ?
Br1 C1 C6 C7 -0.6(5) y
C9 O3 C8 O2 -3.2(5) y
C9 O3 C8 C3 176.6(3) ?
C2 C3 C8 O2 -178.6(3) ?
C4 C3 C8 O2 0.7(5) ?
C2 C3 C8 O3 1.5(5) ?
C4 C3 C8 O3 -179.1(3) y
C8 O3 C9 C10 173.5(3) ?
O3 C9 C10 C15 -89.0(5) ?
O3 C9 C10 C11 92.2(4) y
C15 C10 C11 C12 -0.4(6) ?
C9 C10 C11 C12 178.5(4) ?
C10 C11 C12 C13 -0.2(7) ?
C11 C12 C13 C14 1.4(7) ?
C12 C13 C14 C15 -2.0(8) ?
C13 C14 C15 C10 1.4(8) ?
C11 C10 C15 C14 -0.2(6) ?
C9 C10 C15 C14 -179.1(4) ?

loop_
_cod_related_entry_id
_cod_related_entry_database
_cod_related_entry_code
1 ChemSpider 9361389
